data_4111797
loop_
_publ_author_name
'Hang Yin'
'Gui-in Lee'
'Kristine A. Sedey'
'Olaf Kutzki'
'Hyung Soon Park'
'Brendan P. Orner'
'Justin T. Ernst'
'Hong-Gang Wang'
'Said M. Sebti'
'Andrew D. Hamilton'

_publ_contact_author
;
     Prof. Andrew D. Hamilton
     Department of Chemistry
     Yale University
     225 Prospect St
     PO Box 208107
     New Haven, CT 06520-8107
     USA
;
_publ_contact_author_email andrew.hamilton@yale.edu
_publ_contact_author_fax '+203 432 3221'
_publ_contact_author_phone '+203 432 5570'
_publ_section_title
;
 Terphenyl-Based Bak BH3 \a-Helical Proteomimetics as Low-Molecular-Weight
 Antagonists of Bcl-xL
;
_journal_name_full 'Journal of the American Chemical Society'
_journal_page_first 10191
_journal_page_last 10196
_journal_paper_doi 10.1021/ja050122x
_journal_volume 127
_journal_year 2005
_chemical_formula_moiety 'C21 H19 N O3 '
_chemical_formula_sum 'C21 H19 N O3'
_chemical_formula_weight 333.39
_space_group_IT_number 14
_symmetry_cell_setting monoclinic
_symmetry_Int_Tables_number 14
_symmetry_space_group_name_Hall '-P 2yn'
_symmetry_space_group_name_H-M 'P 1 21/n 1'
_audit_creation_date 'Thu Oct 22 12:38:17 1998'
_audit_creation_method 'from TEXRAY.INF file'
_cell_angle_alpha 90
_cell_angle_beta 92.327(2)
_cell_angle_gamma 90
_cell_formula_units_Z 4
_cell_length_a 8.3411(3)
_cell_length_b 11.494(1)
_cell_length_c 17.698(1)
_cell_measurement_reflns_used 0
_cell_measurement_temperature 296.2
_cell_measurement_theta_max 0.0
_cell_measurement_theta_min 0.0
_cell_volume 1695.35(19)
_computing_cell_refinement 'MSC/AFC Diffractometer Control'
_computing_data_collection 'MSC/AFC Diffractometer Control'
_computing_data_reduction teXsan
_computing_publication_material teXsan
_computing_structure_refinement teXsan
_diffrn_ambient_temperature 296.2
_diffrn_measurement_device unknown
_diffrn_measurement_method 'omega scans with profile analysis'
_diffrn_orient_matrix_UB_11 0.00000
_diffrn_orient_matrix_UB_12 0.00000
_diffrn_orient_matrix_UB_13 0.00000
_diffrn_orient_matrix_UB_21 0.00000
_diffrn_orient_matrix_UB_22 0.00000
_diffrn_orient_matrix_UB_23 0.00000
_diffrn_orient_matrix_UB_31 0.00000
_diffrn_orient_matrix_UB_32 0.00000
_diffrn_orient_matrix_UB_33 0.00000
_diffrn_radiation_monochromator graphite
_diffrn_radiation_source 'X-ray tube'
_diffrn_radiation_type MoKalpha
_diffrn_radiation_wavelength 0.7107
_diffrn_reflns_av_R_equivalents 0.00
_diffrn_reflns_limit_h_max 10
_diffrn_reflns_limit_h_min 0
_diffrn_reflns_limit_k_max 14
_diffrn_reflns_limit_k_min 0
_diffrn_reflns_limit_l_max 21
_diffrn_reflns_limit_l_min -21
_diffrn_reflns_number 3622
_diffrn_reflns_theta_max 26.57
_diffrn_standards_decay_% 0.00
_diffrn_standards_interval_count 0
_diffrn_standards_number 0
_exptl_absorpt_coefficient_mu 0.087
_exptl_absorpt_correction_type none
_exptl_crystal_colour unknown
_exptl_crystal_density_diffrn 1.306
_exptl_crystal_description unknown
_exptl_crystal_F_000 704.00
_exptl_crystal_size_max 0.250
_exptl_crystal_size_mid 0.180
_exptl_crystal_size_min 0.000
_refine_diff_density_max 0.24
_refine_diff_density_min -0.22
_refine_ls_extinction_method none
_refine_ls_goodness_of_fit_obs 2.828
_refine_ls_hydrogen_treatment noref
_refine_ls_matrix_type full
_refine_ls_number_parameters 226
_refine_ls_number_reflns 2333
_refine_ls_number_restraints 0
_refine_ls_R_factor_obs 0.0496
_refine_ls_shift/esd_max 0.0001
_refine_ls_structure_factor_coef F
_refine_ls_weighting_scheme sigma
_refine_ls_wR_factor_obs 0.0621
_reflns_number_observed 2333
_reflns_number_total 3622
_reflns_observed_criterion 3.00
_cod_data_source_file ja050122xsi20050117_041724.cif
_cod_data_source_block ADH
_cod_original_cell_volume 1695.4(2)
_cod_original_sg_symbol_H-M 'P 21/n     '
_cod_original_formula_sum 'C21 H19 N O3 '
_cod_database_code 4111797

loop_
_symmetry_equiv_pos_as_xyz
'   +x,   +y,   +z'
1/2-x,1/2+y,1/2-z
'   -x,   -y,   -z'
1/2+x,1/2-y,1/2+z

loop_
_atom_site_aniso_label
_atom_site_aniso_U_11
_atom_site_aniso_U_22
_atom_site_aniso_U_33
_atom_site_aniso_U_12
_atom_site_aniso_U_13
_atom_site_aniso_U_23
O(1) 0.078(1) 0.169(2) 0.093(1) 0.024(1) 0.022(1) -0.051(2)
O(2) 0.051(1) 0.113(2) 0.125(2) 0.0073(10) 0.024(1) -0.013(1)
O(3) 0.0504(8) 0.080(1) 0.087(1) 0.0090(8) 0.0317(8) 0.0030(9)
N(1) 0.054(1) 0.069(1) 0.061(1) 0.0136(10) 0.0176(9) 0.014(1)
C(1) 0.046(1) 0.052(1) 0.050(1) 0.0074(10) 0.0132(9) 0.009(1)
C(2) 0.042(1) 0.059(2) 0.063(1) -0.0033(10) 0.0065(10) 0.006(1)
C(3) 0.047(1) 0.055(1) 0.056(1) -0.0050(10) 0.0039(9) -0.006(1)
C(4) 0.044(1) 0.050(1) 0.044(1) -0.0007(9) 0.0088(8) 0.001(1)
C(5) 0.044(1) 0.056(1) 0.052(1) -0.0039(10) 0.0069(9) -0.002(1)
C(6) 0.052(1) 0.052(1) 0.040(1) 0.0037(10) 0.0029(9) 0.002(1)
C(7) 0.071(1) 0.064(2) 0.064(1) 0.012(1) 0.005(1) -0.012(1)
C(8) 0.042(1) 0.047(1) 0.046(1) -0.0045(9) 0.0084(8) -0.0043(10)
C(9) 0.047(1) 0.070(2) 0.045(1) 0.002(1) 0.0034(9) 0.000(1)
C(10) 0.052(1) 0.072(2) 0.038(1) 0.002(1) 0.0077(9) -0.004(1)
C(11) 0.040(1) 0.053(1) 0.047(1) -0.0058(9) 0.0101(9) -0.0034(10)
C(12) 0.040(1) 0.053(1) 0.044(1) -0.0061(9) 0.0052(8) 0.000(1)
C(13) 0.040(1) 0.049(1) 0.042(1) -0.0090(9) 0.0068(8) -0.0029(10)
C(14) 0.052(1) 0.066(2) 0.044(1) -0.001(1) 0.0058(9) -0.003(1)
C(15) 0.042(1) 0.056(1) 0.040(1) -0.0069(9) 0.0067(8) -0.004(1)
C(16) 0.047(1) 0.061(2) 0.056(1) -0.002(1) 0.0165(10) 0.008(1)
C(17) 0.050(1) 0.062(2) 0.071(1) 0.005(1) 0.017(1) 0.010(1)
C(18) 0.039(1) 0.064(2) 0.055(1) -0.001(1) 0.0114(10) -0.005(1)
C(19) 0.044(1) 0.064(2) 0.050(1) -0.013(1) 0.0170(9) -0.004(1)
C(20) 0.049(1) 0.050(1) 0.046(1) -0.0077(10) 0.0094(9) -0.0072(10)
C(21) 0.078(2) 0.063(2) 0.092(2) -0.003(1) 0.035(1) 0.007(1)

loop_
_atom_site_label
_atom_site_fract_x
_atom_site_fract_y
_atom_site_fract_z
_atom_site_U_iso_or_equiv
_atom_site_thermal_displace_type
O(1) 1.0295(2) 0.0224(2) -0.1478(1) 0.1129(8) Uij
O(2) 1.1883(2) 0.1029(2) -0.0682(1) 0.0958(7) Uij
O(3) -0.2511(2) 0.5965(1) 0.26065(9) 0.0715(5) Uij
N(1) 1.0544(2) 0.0804(2) -0.0915(1) 0.0607(7) Uij
C(1) 0.9192(2) 0.1292(2) -0.0523(1) 0.0489(6) Uij
C(2) 0.9537(2) 0.2183(2) -0.0022(1) 0.0546(7) Uij
C(3) 0.8328(2) 0.2732(2) 0.0334(1) 0.0525(6) Uij
C(4) 0.6759(2) 0.2401(2) 0.0183(1) 0.0458(6) Uij
C(5) 0.6464(2) 0.1473(2) -0.0301(1) 0.0505(6) Uij
C(6) 0.7648(2) 0.0871(2) -0.0668(1) 0.0479(6) Uij
C(7) 0.7191(3) -0.0171(2) -0.1138(1) 0.0666(8) Uij
C(8) 0.5415(2) 0.3004(2) 0.0551(1) 0.0448(6) Uij
C(9) 0.5405(2) 0.3036(2) 0.1333(1) 0.0543(6) Uij
C(10) 0.4145(2) 0.3502(2) 0.1703(1) 0.0540(6) Uij
C(11) 0.2857(2) 0.3984(2) 0.1300(1) 0.0463(6) Uij
C(12) 0.2928(2) 0.4001(2) 0.0514(1) 0.0454(6) Uij
C(13) 0.4172(2) 0.3529(2) 0.0126(1) 0.0438(6) Uij
C(14) 0.4152(2) 0.3608(2) -0.0724(1) 0.0540(6) Uij
C(15) 0.1453(2) 0.4468(2) 0.1674(1) 0.0461(6) Uij
C(16) 0.0996(2) 0.5604(2) 0.1527(1) 0.0542(7) Uij
C(17) -0.0313(2) 0.6100(2) 0.1841(1) 0.0607(7) Uij
C(18) -0.1212(2) 0.5436(2) 0.2312(1) 0.0523(7) Uij
C(19) -0.0799(2) 0.4307(2) 0.2460(1) 0.0521(6) Uij
C(20) 0.0529(2) 0.3797(2) 0.2158(1) 0.0479(6) Uij
C(21) 0.0906(3) 0.2559(2) 0.2344(2) 0.0767(9) Uij
H(1) 1.0618 0.2417 0.0076 0.0655 Uij
H(2) 0.8567 0.3340 0.0685 0.0630 Uij
H(3) 0.5383 0.1233 -0.0388 0.0606 Uij
H(4) 0.7308 0.0005 -0.1657 0.0799 Uij
H(5) 0.6107 -0.0372 -0.1057 0.0799 Uij
H(6) 0.7869 -0.0805 -0.0997 0.0799 Uij
H(7) 0.6293 0.2728 0.1620 0.0651 Uij
H(8) 0.4157 0.3493 0.2240 0.0649 Uij
H(9) 0.2071 0.4357 0.0230 0.0545 Uij
H(10) 0.3684 0.4326 -0.0882 0.0648 Uij
H(11) 0.5219 0.3565 -0.0890 0.0648 Uij
H(12) 0.3540 0.2983 -0.0936 0.0648 Uij
H(13) 0.1612 0.6057 0.1196 0.0651 Uij
H(14) -0.0594 0.6886 0.1735 0.0728 Uij
H(15) -0.1445 0.3859 0.2780 0.0626 Uij
H(16) 0.1622 0.2529 0.2775 0.0921 Uij
H(17) -0.0056 0.2159 0.2450 0.0921 Uij
H(18) 0.1391 0.2202 0.1927 0.0921 Uij
H(19) -0.3022 0.5470 0.2977 0.0785 Uij

loop_
_atom_type_symbol
_atom_type_oxidation_number
_atom_type_number_in_cell
_atom_type_scat_dispersion_real
_atom_type_scat_dispersion_imag
_atom_type_scat_source
C 0 84 0.003 0.002 'International Tables'
H 0 76 0.000 0.000 'International Tables'
N 0 4 0.006 0.003 'International Tables'
O 0 12 0.011 0.006 'International Tables'

loop_
_geom_angle_atom_site_label_1
_geom_angle_atom_site_label_2
_geom_angle_atom_site_label_3
_geom_angle
_geom_angle_publ_flag
O(1) N(1) O(2) 121.8(2) yes
O(1) N(1) C(1) 119.6(2) yes
O(2) N(1) C(1) 118.6(2) yes
N(1) C(1) C(2) 116.5(2) yes
N(1) C(1) C(6) 120.4(2) yes
C(2) C(1) C(6) 123.1(2) yes
C(1) C(2) C(3) 120.1(2) yes
C(2) C(3) C(4) 119.7(2) yes
C(3) C(4) C(5) 118.4(2) yes
C(3) C(4) C(8) 120.8(2) yes
C(5) C(4) C(8) 120.7(2) yes
C(4) C(5) C(6) 124.2(2) yes
C(1) C(6) C(5) 114.3(2) yes
C(1) C(6) C(7) 126.4(2) yes
C(5) C(6) C(7) 119.2(2) yes
C(4) C(8) C(9) 118.9(2) yes
C(4) C(8) C(13) 121.5(2) yes
C(9) C(8) C(13) 119.5(2) yes
C(8) C(9) C(10) 121.6(2) yes
C(9) C(10) C(11) 120.4(2) yes
C(10) C(11) C(12) 117.2(2) yes
C(10) C(11) C(15) 122.3(2) yes
C(12) C(11) C(15) 120.6(2) yes
C(11) C(12) C(13) 123.7(2) yes
C(8) C(13) C(12) 117.5(2) yes
C(8) C(13) C(14) 122.9(2) yes
C(12) C(13) C(14) 119.7(2) yes
C(11) C(15) C(16) 119.2(2) yes
C(11) C(15) C(20) 122.1(2) yes
C(16) C(15) C(20) 118.6(2) yes
C(15) C(16) C(17) 122.4(2) yes
C(16) C(17) C(18) 118.5(2) yes
O(3) C(18) C(17) 116.4(2) yes
O(3) C(18) C(19) 123.3(2) yes
C(17) C(18) C(19) 120.3(2) yes
C(18) C(19) C(20) 122.0(2) yes
C(15) C(20) C(19) 118.1(2) yes
C(15) C(20) C(21) 122.9(2) yes
C(19) C(20) C(21) 119.0(2) yes

loop_
_geom_bond_atom_site_label_1
_geom_bond_atom_site_label_2
_geom_bond_distance
_geom_bond_publ_flag
O(1) N(1) 1.210(2) yes
O(2) N(1) 1.203(2) yes
O(3) C(18) 1.364(2) yes
N(1) C(1) 1.460(3) yes
C(1) C(2) 1.377(3) yes
C(1) C(6) 1.390(3) yes
C(2) C(3) 1.365(3) yes
C(3) C(4) 1.378(3) yes
C(4) C(5) 1.384(3) yes
C(4) C(8) 1.490(3) yes
C(5) C(6) 1.389(3) yes
C(6) C(7) 1.498(3) yes
C(8) C(9) 1.385(3) yes
C(8) C(13) 1.392(3) yes
C(9) C(10) 1.369(3) yes
C(10) C(11) 1.381(3) yes
C(11) C(12) 1.395(3) yes
C(11) C(15) 1.478(3) yes
C(12) C(13) 1.378(3) yes
C(13) C(14) 1.507(3) yes
C(15) C(16) 1.382(3) yes
C(15) C(20) 1.404(3) yes
C(16) C(17) 1.369(3) yes
C(17) C(18) 1.375(3) yes
C(18) C(19) 1.365(3) yes
C(19) C(20) 1.380(3) yes
C(20) C(21) 1.491(3) yes
